data_1557686
loop_
_publ_author_name
'Butts, Craig P.'
'Eberson, Lennart'
'Fulton, Karen L.'
'Hartshorn, Michael P.'
'Robinson, Ward T.'
'Timmerman-Vaughan, David J.'

_publ_section_title
;
 Photochemical Nitration by Tetranitromethane. Part XXXIII. Adduct
 Formation in the Photochemical Reactions of 1,2,4,5- and
 1,2,3,5-Tetramethylbenzene
;
_journal_name_full 'Acta Chemica Scandinavica'
_journal_page_first 991
_journal_page_last 1008
_journal_paper_doi 10.3891/acta.chem.scand.50-0991
_journal_volume 50
_journal_year 1996
_chemical_formula_sum 'C11 H14 N4 O8'
_chemical_formula_weight 330.26
_chemical_name_common
;
trans-1,3,5,6-Tetramethy1-6-nitro-3-trinitromethylcyclo-hexa-1,4-diene
;
_space_group_IT_number 2
_space_group_name_Hall '-P 1'
_space_group_name_H-M_alt 'P -1'
_symmetry_cell_setting triclinic
_symmetry_Int_Tables_number 2
_symmetry_space_group_name_Hall '-P 1'
_symmetry_space_group_name_H-M 'P -1'
_cell_angle_alpha 113.99(2)
_cell_angle_beta 102.68(2)
_cell_angle_gamma 92.47(2)
_cell_formula_units_Z 4
_cell_length_a 9.344(3)
_cell_length_b 13.228(4)
_cell_length_c 13.459(3)
_cell_volume 1466.4(8)
_diffrn_ambient_temperature 163
_diffrn_radiation_probe x-ray
_diffrn_radiation_type MoK\a
_diffrn_radiation_wavelength 0.71073
_exptl_absorpt_coefficient_mu 0.129
_exptl_crystal_density_diffrn 1.496
_refine_ls_number_reflns 3420
_refine_ls_R_factor_gt 0.053
_refine_ls_wR_factor_ref 0.138
_cod_data_source_file Acta-Chem-Scand-1996-50-991-2.cif
_cod_data_source_block 2
_cod_original_cell_volume 1466.4(7)
_cod_database_code 1557686

loop_
_space_group_symop_id
_space_group_symop_operation_xyz
1 x,y,z
2 -x,-y,-z

loop_
_atom_site_label
_atom_site_type_symbol
_atom_site_thermal_displace_type
_atom_site_fract_x
_atom_site_fract_y
_atom_site_fract_z
_atom_site_occupancy
_atom_site_U_iso_or_equiv
_atom_site_calc_flag
_atom_site_refinement_flags
_atom_site_disorder_assembly
_atom_site_disorder_group
O11 O Uiso 0.7798(2) 1.1246(2) 0.3895(2) 1.000 0.0490(10) . . . .
O12 O Uiso 0.6363(2) 1.2315(2) 0.3413(2) 1.000 0.0530(10) . . . .
O21 O Uiso 0.4493(2) 1.0710(2) 0.1251(2) 1.000 0.0500(10) . . . .
O22 O Uiso 0.3108(2) 1.1110(2) 0.2421(2) 1.000 0.0700(10) . . . .
O31 O Uiso 0.3663(2) 0.9795(2) 0.3597(2) 1.000 0.0540(10) . . . .
O32 O Uiso 0.5247(3) 1.1259(2) 0.4768(2) 1.000 0.0570(10) . . . .
O41 O Uiso 0.9914(3) 0.6837(2) 0.1819(2) 1.000 0.0890(10) . . . .
O42 O Uiso 0.7621(2) 0.67210(10) 0.1081(2) 1.000 0.0450(10) . . . .
N1 N Uiso 0.6641(2) 1.1429(2) 0.3445(2) 1.000 0.0350(10) . . . .
N2 N Uiso 0.4208(3) 1.0784(2) 0.2113(2) 1.000 0.0420(10) . . . .
N3 N Uiso 0.4687(2) 1.0519(2) 0.3840(2) 1.000 0.0370(10) . . . .
N4 N Uiso 0.8785(3) 0.7242(2) 0.1731(2) 1.000 0.0400(10) . . . .
C1 C Uiso 0.8228(3) 0.9030(2) 0.1695(2) 1.000 0.0300(10) . . . .
C2 C Uiso 0.6936(3) 0.9394(2) 0.1625(2) 1.000 0.0290(10) . . . .
C3 C Uiso 0.5837(2) 0.9281(2) 0.2260(2) 1.000 0.0270(10) . . . .
C4 C Uiso 0.6491(3) 0.8851(2) 0.3116(2) 1.000 0.0280(10) . . . .
C5 C Uiso 0.7783(3) 0.8489(2) 0.3226(2) 1.000 0.0280(10) . . . .
C6 C Uiso 0.8806(3) 0.8529(2) 0.2505(2) 1.000 0.0300(10) . . . .
C7 C Uiso 0.9201(3) 0.9081(2) 0.0951(2) 1.000 0.0460(10) . . . .
C8 C Uiso 0.5358(3) 1.0455(2) 0.2880(2) 1.000 0.0290(10) . . . .
C9 C Uiso 0.4468(3) 0.8440(2) 0.1405(2) 1.000 0.0390(10) . . . .
C10 C Uiso 0.8280(3) 0.7993(2) 0.4050(2) 1.000 0.0430(10) . . . .
C11 C Uiso 1.0387(3) 0.9018(3) 0.3199(3) 1.000 0.0570(10) . . . .
O11' O Uiso 0.5589(2) 0.47320(10) 0.3840(2) 1.000 0.0390(10) . . . .
O12' O Uiso 0.5159(2) 0.6431(2) 0.4656(2) 1.000 0.0510(10) . . . .
O21' O Uiso 0.5936(2) 0.5832(2) 0.2428(2) 1.000 0.0500(10) . . . .
O22' O Uiso 0.3876(2) 0.5539(2) 0.1178(2) 1.000 0.0490(10) . . . .
O31' O Uiso 0.3076(2) 0.7100(2) 0.2998(2) 1.000 0.0540(10) . . . .
O32' O Uiso 0.2010(2) 0.6201(2) 0.3739(2) 1.000 0.0480(10) . . . .
O41' O Uiso -0.0694(2) 0.1692(2) 0.1118(2) 1.000 0.0580(10) . . . .
O42' O Uiso -0.2612(2) 0.2381(2) 0.1570(2) 1.000 0.0650(10) . . . .
N1' N Uiso 0.4928(2) 0.5510(2) 0.3869(2) 1.000 0.0310(10) . . . .
N2' N Uiso 0.4603(2) 0.5605(2) 0.2069(2) 1.000 0.0330(10) . . . .
N3' N Uiso 0.2845(2) 0.6308(2) 0.3202(2) 1.000 0.0360(10) . . . .
N4' N Uiso -0.1299(2) 0.2463(2) 0.1613(2) 1.000 0.0380(10) . . . .
C1' C Uiso 0.1028(3) 0.3473(2) 0.3024(2) 1.000 0.0300(10) . . . .
C2' C Uiso 0.2392(2) 0.3764(2) 0.3004(2) 1.000 0.0280(10) . . . .
C3' C Uiso 0.2775(2) 0.4153(2) 0.2171(2) 1.000 0.0250(10) . . . .
C4' C Uiso 0.1397(2) 0.4211(2) 0.1375(2) 1.000 0.0250(10) . . . .
C5' C Uiso 0.0015(2) 0.3955(2) 0.1391(2) 1.000 0.0270(10) . . . .
C6' C Uiso -0.0319(2) 0.3641(2) 0.2291(2) 1.000 0.0290(10) . . . .
C7' C Uiso 0.0776(3) 0.2973(3) 0.3810(2) 1.000 0.0480(10) . . . .
C8' C Uiso 0.3736(2) 0.5339(2) 0.2804(2) 1.000 0.0270(10) . . . .
C9' C Uiso 0.3670(3) 0.3297(2) 0.1476(2) 1.000 0.0320(10) . . . .
C10' C Uiso -0.1287(3) 0.3976(2) 0.0511(2) 1.000 0.0380(10) . . . .
C11' C Uiso -0.1219(3) 0.4446(2) 0.2983(2) 1.000 0.0490(10) . . . .

loop_
_atom_type_symbol
_atom_type_description
_atom_type_scat_dispersion_real
_atom_type_scat_dispersion_imag
_atom_type_scat_source
C C 0.0033 0.0016 ' International Tables Vol C Tables 4.2.6.8 and 6.1.1.4'
N N 0.0061 0.0033 ' International Tables Vol C Tables 4.2.6.8 and 6.1.1.4'
O O 0.0106 0.0060 ' International Tables Vol C Tables 4.2.6.8 and 6.1.1.4'

loop_
_geom_angle_atom_site_label_1
_geom_angle_atom_site_label_2
_geom_angle_atom_site_label_3
_geom_angle
_geom_angle_site_symmetry_1
_geom_angle_site_symmetry_2
_geom_angle_site_symmetry_3
_geom_angle_publ_flag
O11 N1 O12 127.4(3) . . . yes
O11 N1 C8 116.2(3) . . . yes
O12 N1 C8 116.4(2) . . . yes
O21 N2 O22 126.0(3) . . . yes
O21 N2 C8 116.0(3) . . . yes
O22 N2 C8 118.0(2) . . . yes
O31 N3 O32 126.3(3) . . . yes
O31 N3 C8 116.1(2) . . . yes
O32 N3 C8 117.6(2) . . . yes
O41 N4 O42 123.5(3) . . . yes
O41 N4 C6 119.4(3) . . . yes
O42 N4 C6 117.2(2) . . . yes
C2 C1 C6 122.2(2) . . . no
C2 C1 C7 121.3(2) . . . no
C6 C1 C7 116.6(2) . . . no
C1 C2 C3 124.7(2) . . . no
C2 C3 C4 111.4(2) . . . no
C2 C3 C8 109.4(2) . . . no
C2 C3 C9 108.4(2) . . . no
C4 C3 C8 109.2(2) . . . no
C4 C3 C9 108.6(2) . . . no
C8 C3 C9 109.85(19) . . . no
C3 C4 C5 125.5(2) . . . no
C4 C5 C6 121.2(2) . . . no
C4 C5 C10 121.2(2) . . . no
C6 C5 C10 117.6(2) . . . no
N4 C6 C1 105.0(2) . . . yes
N4 C6 C5 102.9(2) . . . yes
N4 C6 C11 107.7(2) . . . yes
C1 C6 C5 114.5(2) . . . no
C1 C6 C11 113.6(3) . . . no
C5 C6 C11 112.1(2) . . . no
N1 C8 N2 105.3(2) . . . yes
N1 C8 N3 104.03(19) . . . yes
N1 C8 C3 114.0(2) . . . yes
N2 C8 N3 105.9(2) . . . yes
N2 C8 C3 114.0(2) . . . yes
N3 C8 C3 112.7(2) . . . yes
O11' N1' O12' 125.8(2) . . . yes
O11' N1' C8' 117.5(2) . . . yes
O12' N1' C8' 116.7(2) . . . yes
O21' N2' O22' 126.8(3) . . . yes
O21' N2' C8' 117.0(2) . . . yes
O22' N2' C8' 116.2(2) . . . yes
O31' N3' O32' 127.1(3) . . . yes
O31' N3' C8' 118.4(2) . . . yes
O32' N3' C8' 114.5(3) . . . yes
O41' N4' O42' 124.0(3) . . . yes
O41' N4' C6' 116.8(2) . . . yes
O42' N4' C6' 119.1(2) . . . yes
C2' C1' C6' 122.1(2) . . . no
C2' C1' C7' 120.5(2) . . . no
C6' C1' C7' 117.5(2) . . . no
C1' C2' C3' 125.0(2) . . . no
C2' C3' C4' 111.44(18) . . . no
C2' C3' C8' 110.3(2) . . . no
C2' C3' C9' 107.9(2) . . . no
C4' C3' C8' 108.7(2) . . . no
C4' C3' C9' 108.8(2) . . . no
C8' C3' C9' 109.64(18) . . . no
C3' C4' C5' 125.1(2) . . . no
C4' C5' C6' 121.7(2) . . . no
C4' C5' C10' 120.8(2) . . . no
C6' C5' C10' 117.54(19) . . . no
N4' C6' C1' 105.7(2) . . . yes
N4' C6' C5' 104.24(19) . . . yes
N4' C6' C11' 108.30(18) . . . yes
C1' C6' C5' 113.85(18) . . . no
C1' C6' C11' 112.0(2) . . . no
C5' C6' C11' 112.1(2) . . . no
N1' C8' N2' 104.40(17) . . . yes
N1' C8' N3' 104.46(19) . . . yes
N1' C8' C3' 114.8(2) . . . yes
N2' C8' N3' 105.3(2) . . . yes
N2' C8' C3' 112.5(2) . . . yes
N3' C8' C3' 114.38(17) . . . yes

loop_
_geom_bond_atom_site_label_1
_geom_bond_atom_site_label_2
_geom_bond_distance
_geom_bond_site_symmetry_1
_geom_bond_site_symmetry_2
_geom_bond_publ_flag
O11 N1 1.204(3) . . yes
O12 N1 1.227(4) . . yes
O21 N2 1.213(3) . . yes
O22 N2 1.222(4) . . yes
O31 N3 1.212(3) . . yes
O32 N3 1.211(3) . . yes
O41 N4 1.208(4) . . yes
O42 N4 1.204(3) . . yes
N1 C8 1.532(4) . . yes
N2 C8 1.526(4) . . yes
N3 C8 1.530(4) . . yes
N4 C6 1.591(4) . . yes
C1 C2 1.317(4) . . no
C1 C6 1.510(4) . . no
C1 C7 1.511(4) . . no
C2 C3 1.511(4) . . no
C3 C4 1.509(4) . . no
C3 C8 1.574(4) . . no
C3 C9 1.545(4) . . no
C4 C5 1.318(4) . . no
C5 C6 1.518(4) . . no
C5 C10 1.506(4) . . no
C6 C11 1.515(4) . . no
O11' N1' 1.214(3) . . yes
O12' N1' 1.217(4) . . yes
O21' N2' 1.209(3) . . yes
O22' N2' 1.208(3) . . yes
O31' N3' 1.208(4) . . yes
O32' N3' 1.213(3) . . yes
O41' N4' 1.211(3) . . yes
O42' N4' 1.214(3) . . yes
N1' C8' 1.536(3) . . yes
N2' C8' 1.539(3) . . yes
N3' C8' 1.534(4) . . yes
N4' C6' 1.566(4) . . yes
C1' C2' 1.325(4) . . no
C1' C6' 1.505(4) . . no
C1' C7' 1.509(4) . . no
C2' C3' 1.510(4) . . no
C3' C4' 1.510(3) . . no
C3' C8' 1.565(4) . . no
C3' C9' 1.556(4) . . no
C4' C5' 1.328(3) . . no
C5' C6' 1.517(4) . . no
C5' C10' 1.510(4) . . no
C6' C11' 1.524(4) . . no

loop_
_geom_torsion_atom_site_label_1
_geom_torsion_atom_site_label_2
_geom_torsion_atom_site_label_3
_geom_torsion_atom_site_label_4
_geom_torsion
_geom_torsion_site_symmetry_1
_geom_torsion_site_symmetry_2
_geom_torsion_site_symmetry_3
_geom_torsion_site_symmetry_4
_geom_torsion_publ_flag
O11 N1 C8 N2 -164.4(2) . . . . no
O11 N1 C8 N3 84.5(3) . . . . no
O11 N1 C8 C3 -38.7(3) . . . . no
O12 N1 C8 N2 17.4(3) . . . . no
O12 N1 C8 N3 -93.7(3) . . . . no
O12 N1 C8 C3 143.1(2) . . . . no
O21 N2 C8 N1 75.1(3) . . . . no
O21 N2 C8 N3 -175.1(3) . . . . no
O21 N2 C8 C3 -50.6(3) . . . . no
O22 N2 C8 N1 -103.9(3) . . . . no
O22 N2 C8 N3 6.0(3) . . . . no
O22 N2 C8 C3 130.4(3) . . . . no
O31 N3 C8 N1 -177.7(2) . . . . no
O31 N3 C8 N2 71.5(3) . . . . no
O31 N3 C8 C3 -53.7(3) . . . . no
O32 N3 C8 N1 0.2(3) . . . . no
O32 N3 C8 N2 -110.6(3) . . . . no
O32 N3 C8 C3 124.2(3) . . . . no
O41 N4 C6 C1 124.4(3) . . . . no
O41 N4 C6 C5 -115.5(3) . . . . no
O41 N4 C6 C11 3.0(4) . . . . no
O42 N4 C6 C1 -55.7(3) . . . . no
O42 N4 C6 C5 64.5(3) . . . . no
O42 N4 C6 C11 -177.0(3) . . . . no
C6 C1 C2 C3 -4.9(4) . . . . no
C7 C1 C2 C3 174.3(2) . . . . no
C2 C1 C6 N4 111.7(3) . . . . no
C2 C1 C6 C5 -0.3(4) . . . . no
C2 C1 C6 C11 -130.8(3) . . . . no
C7 C1 C6 N4 -67.5(3) . . . . no
C7 C1 C6 C5 -179.6(2) . . . . no
C7 C1 C6 C11 50.0(3) . . . . no
C1 C2 C3 C4 8.3(4) . . . . no
C1 C2 C3 C8 129.2(3) . . . . no
C1 C2 C3 C9 -111.1(3) . . . . no
C2 C3 C4 C5 -7.5(4) . . . . no
C8 C3 C4 C5 -128.5(3) . . . . no
C9 C3 C4 C5 111.8(3) . . . . no
C2 C3 C8 N1 -42.2(3) . . . . no
C2 C3 C8 N2 78.8(3) . . . . no
C2 C3 C8 N3 -160.6(2) . . . . no
C4 C3 C8 N1 80.0(3) . . . . no
C4 C3 C8 N2 -159.1(2) . . . . no
C4 C3 C8 N3 -38.4(3) . . . . no
C9 C3 C8 N1 -161.1(2) . . . . no
C9 C3 C8 N2 -40.1(3) . . . . no
C9 C3 C8 N3 80.6(3) . . . . no
C3 C4 C5 C6 3.2(4) . . . . no
C3 C4 C5 C10 -175.2(2) . . . . no
C4 C5 C6 N4 -112.2(3) . . . . no
C4 C5 C6 C1 1.2(4) . . . . no
C4 C5 C6 C11 132.4(3) . . . . no
C10 C5 C6 N4 66.3(3) . . . . no
C10 C5 C6 C1 179.6(2) . . . . no
C10 C5 C6 C11 -49.2(3) . . . . no
O11' N1' C8' N2' -84.6(3) . . . . no
O11' N1' C8' N3' 165.1(2) . . . . no
O11' N1' C8' C3' 39.0(3) . . . . no
O12' N1' C8' N2' 93.0(3) . . . . no
O12' N1' C8' N3' -17.4(3) . . . . no
O12' N1' C8' C3' -143.4(2) . . . . no
O21' N2' C8' N1' 2.6(3) . . . . no
O21' N2' C8' N3' 112.3(3) . . . . no
O21' N2' C8' C3' -122.5(3) . . . . no
O22' N2' C8' N1' -179.1(3) . . . . no
O22' N2' C8' N3' -69.3(3) . . . . no
O22' N2' C8' C3' 55.9(3) . . . . no
O31' N3' C8' N1' 102.2(3) . . . . no
O31' N3' C8' N2' -7.5(3) . . . . no
O31' N3' C8' C3' -131.5(2) . . . . no
O32' N3' C8' N1' -74.9(3) . . . . no
O32' N3' C8' N2' 175.4(2) . . . . no
O32' N3' C8' C3' 51.4(3) . . . . no
O41' N4' C6' C1' -51.5(3) . . . . no
O41' N4' C6' C5' 68.8(3) . . . . no
O41' N4' C6' C11' -171.7(2) . . . . no
O42' N4' C6' C1' 131.8(3) . . . . no
O42' N4' C6' C5' -107.9(3) . . . . no
O42' N4' C6' C11' 11.5(3) . . . . no
C6' C1' C2' C3' -8.0(4) . . . . no
C7' C1' C2' C3' 173.1(3) . . . . no
C2' C1' C6' N4' 124.9(3) . . . . no
C2' C1' C6' C5' 11.1(4) . . . . no
C2' C1' C6' C11' -117.4(3) . . . . no
C7' C1' C6' N4' -56.2(3) . . . . no
C7' C1' C6' C5' -170.0(2) . . . . no
C7' C1' C6' C11' 61.6(3) . . . . no
C1' C2' C3' C4' 2.0(4) . . . . no
C1' C2' C3' C8' 122.8(3) . . . . no
C1' C2' C3' C9' -117.5(3) . . . . no
C2' C3' C4' C5' -0.1(4) . . . . no
C8' C3' C4' C5' -121.8(3) . . . . no
C9' C3' C4' C5' 118.9(3) . . . . no
C2' C3' C8' N1' 40.9(2) . . . . no
C2' C3' C8' N2' 160.04(19) . . . . no
C2' C3' C8' N3' -79.9(2) . . . . no
C4' C3' C8' N1' 163.29(18) . . . . no
C4' C3' C8' N2' -77.5(2) . . . . no
C4' C3' C8' N3' 42.5(3) . . . . no
C9' C3' C8' N1' -77.9(2) . . . . no
C9' C3' C8' N2' 41.3(3) . . . . no
C9' C3' C8' N3' 161.4(2) . . . . no
C3' C4' C5' C6' 4.2(4) . . . . no
C3' C4' C5' C10' -176.3(2) . . . . no
C4' C5' C6' N4' -123.8(3) . . . . no
C4' C5' C6' C1' -9.2(4) . . . . no
C4' C5' C6' C11' 119.3(3) . . . . no
C10' C5' C6' N4' 56.6(3) . . . . no
C10' C5' C6' C1' 171.3(2) . . . . no
C10' C5' C6' C11' -60.3(3) . . . . no
